data_8106298
loop_
_publ_author_name
'Ren, Zong-Li'
'Wei, Zhi-Li'
'Wang, Lan'
'Ma, Jian-Chun'
'Dong, Wen-Kui'

_publ_section_title
;
 Synthesis and crystal structure of
 2,2&#x2032;-ethylenedioxybis(benzimide)-2,2&#x2032;-bis[O-(1-propyloxyamide)]oxime-4,4&#x2032;,6,6&#x2032;-tetrachlorodiphenol,
 C36H34Cl4N4O8
;
_journal_issue 5
_journal_name_full 'Zeitschrift f\"ur Kristallographie - New Crystal Structures'
_journal_page_first 795
_journal_page_last 797
_journal_paper_doi 10.1515/ncrs-2017-0419
_journal_volume 233
_journal_year 2018
_chemical_formula_moiety 'C36 H34 Cl4 N4 O8'
_chemical_formula_sum 'C36 H34 Cl4 N4 O8'
_chemical_formula_weight 792.47
_space_group_crystal_system monoclinic
_space_group_IT_number 15
_space_group_name_Hall '-C 2yc'
_space_group_name_H-M_alt 'C 1 2/c 1'
_atom_sites_solution_hydrogens mixed
_cell_angle_alpha 90
_cell_angle_beta 133.30(5)
_cell_angle_gamma 90
_cell_formula_units_Z 4
_cell_length_a 33.048(10)
_cell_length_b 6.4688(7)
_cell_length_c 24.301(7)
_cell_measurement_reflns_used 3312
_cell_measurement_temperature 293(2)
_cell_measurement_theta_max 25.12
_cell_measurement_theta_min 2.01
_cell_volume 3781(4)
_computing_cell_refinement SMART
_computing_data_collection 'SMART (Bruker, 2008)'
_computing_data_reduction 'SAINT (Bruker, 2008)'
_computing_molecular_graphics 'SHELXTL (Bruker, 2008)'
_computing_publication_material 'SHELXTL (Bruker, 2008)'
_computing_structure_refinement 'SHELXL-2016/6 (Sheldrick, 2016)'
_computing_structure_solution 'SHELXTL (Bruker, 2008)'
_diffrn_ambient_temperature 293(2)
_diffrn_measured_fraction_theta_full 0.999
_diffrn_measured_fraction_theta_max 0.999
_diffrn_measurement_device_type 'SuperNova, Dual, Cu at zero, Eos'
_diffrn_measurement_method '\w scans'
_diffrn_radiation_type MoK\a
_diffrn_radiation_wavelength 0.71073
_diffrn_reflns_av_R_equivalents 0.0115
_diffrn_reflns_av_unetI/netI 0.0487
_diffrn_reflns_Laue_measured_fraction_full 0.999
_diffrn_reflns_Laue_measured_fraction_max 0.999
_diffrn_reflns_limit_h_max 24
_diffrn_reflns_limit_h_min -40
_diffrn_reflns_limit_k_max 7
_diffrn_reflns_limit_k_min -7
_diffrn_reflns_limit_l_max 29
_diffrn_reflns_limit_l_min -19
_diffrn_reflns_number 8189
_diffrn_reflns_point_group_measured_fraction_full 0.999
_diffrn_reflns_point_group_measured_fraction_max 0.999
_diffrn_reflns_theta_full 25.242
_diffrn_reflns_theta_max 26.000
_diffrn_reflns_theta_min 3.259
_exptl_absorpt_coefficient_mu 0.369
_exptl_absorpt_correction_T_max 0.94
_exptl_absorpt_correction_T_min 0.92
_exptl_absorpt_correction_type multi-scan
_exptl_absorpt_process_details 'SADABS; Bruker, 2008'
_exptl_crystal_colour 'clear light green'
_exptl_crystal_density_diffrn 1.392
_exptl_crystal_density_method 'not measured'
_exptl_crystal_description needle
_exptl_crystal_F_000 1640
_exptl_crystal_size_max 0.260
_exptl_crystal_size_mid 0.220
_exptl_crystal_size_min 0.200
_refine_diff_density_max 0.329
_refine_diff_density_min -0.131
_refine_diff_density_rms 0.059
_refine_ls_extinction_coef .
_refine_ls_extinction_method none
_refine_ls_goodness_of_fit_ref 1.014
_refine_ls_hydrogen_treatment constr
_refine_ls_matrix_type full
_refine_ls_number_parameters 235
_refine_ls_number_reflns 3701
_refine_ls_number_restraints 2
_refine_ls_restrained_S_all 1.017
_refine_ls_R_factor_all 0.0762
_refine_ls_R_factor_gt 0.0477
_refine_ls_shift/su_max 0.001
_refine_ls_shift/su_mean 0.000
_refine_ls_structure_factor_coef Fsqd
_refine_ls_weighting_details 'w=1/[\s^2^(Fo^2^)+(0.03P)^2^+1.22P] where P=(Fo^2^+2Fc^2^)/3'
_refine_ls_weighting_scheme calc
_refine_ls_wR_factor_gt 0.0982
_refine_ls_wR_factor_ref 0.1016
_reflns_Friedel_coverage 0.000
_reflns_Friedel_fraction_full .
_reflns_Friedel_fraction_max .
_reflns_number_gt 2195
_reflns_number_total 3701
_reflns_threshold_expression 'I > 2\s(I)'
_cod_data_source_file suppl_ncrs-2017-0419_suppl.cif
_cod_data_source_block D458
_cod_original_cell_volume 3781(3)
_cod_original_sg_symbol_H-M 'C 2/c'
_cod_database_code 8106298
_shelx_space_group_comment
;
The symmetry employed for this shelxl refinement is uniquely defined
by the following loop, which should always be used as a source of
symmetry information in preference to the above space-group names.
They are only intended as comments.
;
_shelx_estimated_absorpt_t_min 0.910
_shelx_estimated_absorpt_t_max 0.930

loop_
_space_group_symop_operation_xyz
'x, y, z'
'-x, y, -z+1/2'
'x+1/2, y+1/2, z'
'-x+1/2, y+1/2, -z+1/2'
'-x, -y, -z'
'x, -y, z-1/2'
'-x+1/2, -y+1/2, -z'
'x+1/2, -y+1/2, z-1/2'

loop_
_atom_site_label
_atom_site_type_symbol
_atom_site_fract_x
_atom_site_fract_y
_atom_site_fract_z
_atom_site_U_iso_or_equiv
_atom_site_adp_type
_atom_site_occupancy
_atom_site_site_symmetry_order
_atom_site_calc_flag
_atom_site_refinement_flags_posn
_atom_site_refinement_flags_adp
_atom_site_refinement_flags_occupancy
_atom_site_disorder_assembly
_atom_site_disorder_group
C1 C 0.15219(11) 1.4807(4) 0.59708(13) 0.0671(7) Uani 1 1 d . . . . .
C2 C 0.16715(11) 1.6609(4) 0.58401(13) 0.0706(8) Uani 1 1 d . . . . .
C3 C 0.12762(11) 1.7811(4) 0.52123(13) 0.0700(8) Uani 1 1 d . . . . .
H3 H 0.138040 1.902154 0.513084 0.084 Uiso 1 1 calc R U . . .
C4 C 0.07230(11) 1.7207(4) 0.47035(13) 0.0686(7) Uani 1 1 d . U . . .
C5 C 0.05695(11) 1.5413(4) 0.48281(13) 0.0661(7) Uani 1 1 d . . . . .
H5 H 0.019819 1.501223 0.448730 0.079 Uiso 1 1 calc R U . . .
C6 C 0.09656(11) 1.4208(4) 0.54577(13) 0.0654(7) Uani 1 1 d . U . . .
C7 C 0.07855(11) 1.2414(4) 0.55704(13) 0.0686(7) Uani 1 1 d . U . . .
H7 H 0.041398 1.201844 0.520972 0.082 Uiso 1 1 calc R U . . .
C8 C 0.12879(11) 0.8751(4) 0.68994(14) 0.0734(8) Uani 1 1 d . . . . .
H8A H 0.142845 0.972804 0.729936 0.088 Uiso 1 1 calc R U . . .
H8B H 0.159698 0.822844 0.697226 0.088 Uiso 1 1 calc R U . . .
C9 C 0.09822(12) 0.7004(4) 0.68934(14) 0.0721(8) Uani 1 1 d . . . . .
H9A H 0.068162 0.755368 0.683525 0.086 Uiso 1 1 calc R U . . .
H9B H 0.082349 0.609006 0.647063 0.086 Uiso 1 1 calc R U . . .
C10 C 0.13741(12) 0.5838(4) 0.76117(14) 0.0795(9) Uani 1 1 d . . . . .
H10A H 0.167218 0.524009 0.767312 0.095 Uiso 1 1 calc R U . . .
H10B H 0.153318 0.672191 0.804155 0.095 Uiso 1 1 calc R U . . .
C11 C 0.11024(11) 0.1593(4) 0.81554(14) 0.0667(7) Uani 1 1 d . . . . .
H11 H 0.073114 0.138763 0.771719 0.080 Uiso 1 1 calc R U . . .
C12 C 0.13708(11) 0.0218(4) 0.87881(13) 0.0628(7) Uani 1 1 d . . . . .
C13 C 0.19006(11) 0.0630(4) 0.94719(13) 0.0701(8) Uani 1 1 d . . . . .
H13 H 0.208270 0.182056 0.952557 0.084 Uiso 1 1 calc R U . . .
C14 C 0.21584(12) -0.0674(4) 1.00646(15) 0.0823(9) Uani 1 1 d . . . . .
H14 H 0.251862 -0.039185 1.051751 0.099 Uiso 1 1 calc R U . . .
C15 C 0.18842(12) -0.2452(4) 0.99986(15) 0.0772(8) Uani 1 1 d . . . . .
H15 H 0.205713 -0.333207 1.040948 0.093 Uiso 1 1 calc R U . . .
C16 C 0.13548(11) -0.2879(4) 0.93168(14) 0.0703(7) Uani 1 1 d . . . . .
H16 H 0.117310 -0.406612 0.926704 0.084 Uiso 1 1 calc R U . . .
C17 C 0.10915(11) -0.1557(4) 0.87061(13) 0.0638(7) Uani 1 1 d . . . . .
C18 C 0.02580(10) -0.3597(3) 0.78907(13) 0.0684(7) Uani 1 1 d . . . . .
H18A H 0.046015 -0.486772 0.801013 0.082 Uiso 1 1 calc R U . . .
H18B H 0.018632 -0.349508 0.821579 0.082 Uiso 1 1 calc R U . . .
Cl1 Cl 0.02396(3) 1.86723(10) 0.39303(4) 0.0821(3) Uani 1 1 d . U . . .
Cl2 Cl 0.23595(3) 1.73453(10) 0.64494(3) 0.0831(3) Uani 1 1 d . . . . .
N1 N 0.11391(10) 1.1325(3) 0.61766(11) 0.0703(6) Uani 1 1 d . . . . .
N2 N 0.13647(9) 0.3057(3) 0.81918(11) 0.0692(6) Uani 1 1 d . . . . .
O1 O 0.19343(8) 1.3770(3) 0.66015(9) 0.0780(6) Uani 1 1 d . . . . .
H1B H 0.184842 1.256410 0.671146 0.094 Uiso 1 1 d R U . . .
O2 O 0.08888(8) 0.9685(3) 0.61861(9) 0.0751(5) Uani 1 1 d . . . . .
O3 O 0.10232(8) 0.4216(2) 0.75305(9) 0.0739(5) Uani 1 1 d . . . . .
O4 O 0.05793(7) -0.1844(2) 0.80077(9) 0.0692(5) Uani 1 1 d . . . . .

loop_
_atom_site_aniso_label
_atom_site_aniso_U_11
_atom_site_aniso_U_22
_atom_site_aniso_U_33
_atom_site_aniso_U_23
_atom_site_aniso_U_13
_atom_site_aniso_U_12
C1 0.0576(16) 0.0594(15) 0.0538(13) -0.0089(11) 0.0264(13) -0.0107(13)
C2 0.0561(16) 0.0648(16) 0.0567(13) -0.0081(12) 0.0255(13) -0.0149(13)
C3 0.0544(15) 0.0609(14) 0.0583(13) -0.0095(11) 0.0246(13) -0.0090(13)
C4 0.0596(16) 0.0549(14) 0.0565(12) -0.0029(9) 0.0263(12) -0.0021(11)
C5 0.0581(16) 0.0614(15) 0.0550(13) -0.0112(11) 0.0295(13) -0.0093(13)
C6 0.0620(17) 0.0545(14) 0.0605(13) -0.0135(11) 0.0345(13) -0.0137(12)
C7 0.0588(16) 0.0623(15) 0.0596(14) -0.0127(12) 0.0309(13) -0.0139(13)
C8 0.0596(17) 0.0548(14) 0.0666(14) -0.0096(12) 0.0281(14) -0.0149(13)
C9 0.0634(18) 0.0595(15) 0.0671(15) -0.0153(12) 0.0346(14) -0.0135(13)
C10 0.0635(18) 0.0710(17) 0.0677(15) 0.0005(13) 0.0310(14) -0.0133(14)
C11 0.0583(16) 0.0527(14) 0.0643(14) -0.0127(12) 0.0325(13) -0.0108(13)
C12 0.0596(16) 0.0522(14) 0.0635(14) -0.0078(11) 0.0371(13) 0.0060(12)
C13 0.0694(18) 0.0554(15) 0.0644(14) -0.0062(12) 0.0378(14) -0.0020(13)
C14 0.0614(18) 0.0748(19) 0.0736(16) 0.0035(15) 0.0320(15) 0.0072(15)
C15 0.0707(19) 0.0636(16) 0.0663(15) 0.0110(13) 0.0350(15) 0.0147(15)
C16 0.0583(16) 0.0628(15) 0.0685(15) 0.0084(12) 0.0352(14) 0.0113(13)
C17 0.0539(15) 0.0558(15) 0.0656(15) 0.0065(12) 0.0347(13) 0.0118(13)
C18 0.0583(16) 0.0456(12) 0.0822(15) 0.0146(11) 0.0408(13) 0.0103(12)
Cl1 0.0622(4) 0.0695(4) 0.0662(4) 0.0102(3) 0.0254(3) 0.0121(3)
Cl2 0.0606(4) 0.0698(4) 0.0631(4) 0.0113(3) 0.0209(3) -0.0197(3)
N1 0.0652(14) 0.0553(12) 0.0658(12) -0.0122(10) 0.0355(12) -0.0159(11)
N2 0.0601(14) 0.0606(13) 0.0622(12) -0.0118(10) 0.0325(11) -0.0125(11)
O1 0.0621(11) 0.0708(10) 0.0660(10) 0.0090(9) 0.0303(9) -0.0198(9)
O2 0.0656(12) 0.0652(10) 0.0656(10) -0.0150(8) 0.0339(10) -0.0202(9)
O3 0.0697(12) 0.0556(10) 0.0685(10) -0.0119(8) 0.0366(10) -0.0160(9)
O4 0.0618(11) 0.0558(9) 0.0696(10) 0.0114(8) 0.0372(10) -0.0044(8)

loop_
_atom_type_symbol
_atom_type_description
_atom_type_scat_dispersion_real
_atom_type_scat_dispersion_imag
_atom_type_scat_source
C C 0.0033 0.0016 'International Tables Vol C Tables 4.2.6.8 and 6.1.1.4'
H H 0.0000 0.0000 'International Tables Vol C Tables 4.2.6.8 and 6.1.1.4'
Cl Cl 0.1484 0.1585 'International Tables Vol C Tables 4.2.6.8 and 6.1.1.4'
N N 0.0061 0.0033 'International Tables Vol C Tables 4.2.6.8 and 6.1.1.4'
O O 0.0106 0.0060 'International Tables Vol C Tables 4.2.6.8 and 6.1.1.4'

loop_
_geom_angle_atom_site_label_1
_geom_angle_atom_site_label_2
_geom_angle_atom_site_label_3
_geom_angle
_geom_angle_site_symmetry_1
_geom_angle_site_symmetry_3
O1 C1 C2 116.2(2) . .
O1 C1 C6 124.6(2) . .
C2 C1 C6 119.2(2) . .
C3 C2 C1 120.7(2) . .
C3 C2 Cl2 119.0(2) . .
C1 C2 Cl2 120.2(2) . .
C4 C3 C2 119.8(3) . .
C4 C3 H3 120.1 . .
C2 C3 H3 120.1 . .
C3 C4 C5 119.9(2) . .
C3 C4 Cl1 119.7(2) . .
C5 C4 Cl1 120.4(2) . .
C6 C5 C4 120.3(3) . .
C6 C5 H5 119.9 . .
C4 C5 H5 119.9 . .
C5 C6 C1 120.0(2) . .
C5 C6 C7 118.1(3) . .
C1 C6 C7 121.8(2) . .
N1 C7 C6 119.8(2) . .
N1 C7 H7 120.1 . .
C6 C7 H7 120.1 . .
O2 C8 C9 104.7(2) . .
O2 C8 H8A 110.8 . .
C9 C8 H8A 110.8 . .
O2 C8 H8B 110.8 . .
C9 C8 H8B 110.8 . .
H8A C8 H8B 108.9 . .
C10 C9 C8 109.4(2) . .
C10 C9 H9A 109.8 . .
C8 C9 H9A 109.8 . .
C10 C9 H9B 109.8 . .
C8 C9 H9B 109.8 . .
H9A C9 H9B 108.3 . .
O3 C10 C9 103.5(2) . .
O3 C10 H10A 111.1 . .
C9 C10 H10A 111.1 . .
O3 C10 H10B 111.1 . .
C9 C10 H10B 111.1 . .
H10A C10 H10B 109.0 . .
N2 C11 C12 120.3(2) . .
N2 C11 H11 119.8 . .
C12 C11 H11 119.8 . .
C13 C12 C17 119.8(2) . .
C13 C12 C11 120.7(2) . .
C17 C12 C11 119.5(2) . .
C14 C13 C12 120.9(3) . .
C14 C13 H13 119.5 . .
C12 C13 H13 119.5 . .
C13 C14 C15 120.2(3) . .
C13 C14 H14 119.9 . .
C15 C14 H14 119.9 . .
C16 C15 C14 119.2(3) . .
C16 C15 H15 120.4 . .
C14 C15 H15 120.4 . .
C17 C16 C15 120.7(3) . .
C17 C16 H16 119.7 . .
C15 C16 H16 119.7 . .
O4 C17 C16 125.7(2) . .
O4 C17 C12 115.2(2) . .
C16 C17 C12 119.1(2) . .
C18 C18 O4 107.82(19) 2_556 .
C18 C18 H18A 110.1 2_556 .
O4 C18 H18A 110.1 . .
C18 C18 H18B 110.1 2_556 .
O4 C18 H18B 110.1 . .
H18A C18 H18B 108.5 . .
C7 N1 O2 111.1(2) . .
C11 N2 O3 110.8(2) . .
C1 O1 H1B 118.5 . .
N1 O2 C8 106.87(19) . .
N2 O3 C10 106.81(19) . .
C17 O4 C18 118.20(18) . .

loop_
_geom_bond_atom_site_label_1
_geom_bond_atom_site_label_2
_geom_bond_distance
_geom_bond_site_symmetry_2
C1 O1 1.338(3) .
C1 C2 1.385(4) .
C1 C6 1.393(4) .
C2 C3 1.380(3) .
C2 Cl2 1.724(3) .
C3 C4 1.387(4) .
C3 H3 0.9300 .
C4 C5 1.381(3) .
C4 Cl1 1.692(3) .
C5 C6 1.384(3) .
C5 H5 0.9300 .
C6 C7 1.415(4) .
C7 N1 1.292(3) .
C7 H7 0.9300 .
C8 O2 1.405(3) .
C8 C9 1.509(4) .
C8 H8A 0.9700 .
C8 H8B 0.9700 .
C9 C10 1.481(3) .
C9 H9A 0.9700 .
C9 H9B 0.9700 .
C10 O3 1.473(3) .
C10 H10A 0.9700 .
C10 H10B 0.9700 .
C11 N2 1.245(3) .
C11 C12 1.439(3) .
C11 H11 0.9300 .
C12 C13 1.381(4) .
C12 C17 1.399(4) .
C13 C14 1.352(4) .
C13 H13 0.9300 .
C14 C15 1.404(4) .
C14 H14 0.9300 .
C15 C16 1.381(4) .
C15 H15 0.9300 .
C16 C17 1.386(3) .
C16 H16 0.9300 .
C17 O4 1.356(3) .
C18 C18 1.440(5) 2_556
C18 O4 1.442(3) .
C18 H18A 0.9700 .
C18 H18B 0.9700 .
N1 O2 1.355(3) .
N2 O3 1.390(3) .
O1 H1B 0.9300 .

loop_
_geom_torsion_atom_site_label_1
_geom_torsion_atom_site_label_2
_geom_torsion_atom_site_label_3
_geom_torsion_atom_site_label_4
_geom_torsion
_geom_torsion_site_symmetry_1
_geom_torsion_site_symmetry_2
_geom_torsion_site_symmetry_3
_geom_torsion_site_symmetry_4
O1 C1 C2 C3 -178.9(2) . . . .
C6 C1 C2 C3 0.3(4) . . . .
O1 C1 C2 Cl2 2.8(4) . . . .
C6 C1 C2 Cl2 -178.0(2) . . . .
C1 C2 C3 C4 -0.3(4) . . . .
Cl2 C2 C3 C4 178.0(2) . . . .
C2 C3 C4 C5 0.3(4) . . . .
C2 C3 C4 Cl1 -179.5(2) . . . .
C3 C4 C5 C6 -0.2(4) . . . .
Cl1 C4 C5 C6 179.5(2) . . . .
C4 C5 C6 C1 0.2(4) . . . .
C4 C5 C6 C7 178.4(2) . . . .
O1 C1 C6 C5 178.9(2) . . . .
C2 C1 C6 C5 -0.3(4) . . . .
O1 C1 C6 C7 0.8(4) . . . .
C2 C1 C6 C7 -178.4(3) . . . .
C5 C6 C7 N1 -175.6(2) . . . .
C1 C6 C7 N1 2.5(4) . . . .
O2 C8 C9 C10 177.3(2) . . . .
C8 C9 C10 O3 179.6(2) . . . .
N2 C11 C12 C13 7.4(4) . . . .
N2 C11 C12 C17 -172.3(3) . . . .
C17 C12 C13 C14 0.8(4) . . . .
C11 C12 C13 C14 -178.9(3) . . . .
C12 C13 C14 C15 -1.6(5) . . . .
C13 C14 C15 C16 1.6(5) . . . .
C14 C15 C16 C17 -1.0(4) . . . .
C15 C16 C17 O4 178.4(3) . . . .
C15 C16 C17 C12 0.3(4) . . . .
C13 C12 C17 O4 -178.5(2) . . . .
C11 C12 C17 O4 1.2(4) . . . .
C13 C12 C17 C16 -0.2(4) . . . .
C11 C12 C17 C16 179.6(2) . . . .
C6 C7 N1 O2 179.5(2) . . . .
C12 C11 N2 O3 -178.3(2) . . . .
C7 N1 O2 C8 -173.0(2) . . . .
C9 C8 O2 N1 177.5(2) . . . .
C11 N2 O3 C10 -177.4(2) . . . .
C9 C10 O3 N2 -179.6(2) . . . .
C16 C17 O4 C18 4.4(4) . . . .
C12 C17 O4 C18 -177.5(2) . . . .
C18 C18 O4 C17 -178.6(2) 2_556 . . .
